data_2209804
loop_
_publ_author_name
'Yong-Hong Wen'
'Kun Zhang'
'Xue-Mei Li'
'Xiao-Fang Tang'
'Shu-Sheng Zhang'

_publ_section_title
;
 <i>N</i>,<i>N</i>'-Bis(2,5-dimethoxyphenyl)oxamide
;
_journal_coeditor_code CI2108
_journal_issue 8
_journal_name_full 'Acta Crystallographica Section E'
_journal_page_first o3549
_journal_page_last o3550
_journal_paper_doi 10.1107/S1600536806028200
_journal_volume 62
_journal_year 2006
_chemical_formula_iupac 'C18 H20 N2 O6'
_chemical_formula_moiety 'C18 H20 N2 O6'
_chemical_formula_sum 'C18 H20 N2 O6'
_chemical_formula_weight 360.36
_chemical_name_systematic
;
N,N'-Bis(2,5-dimethoxyphenyl)oxamide
;
_space_group_IT_number 4
_symmetry_cell_setting monoclinic
_symmetry_space_group_name_Hall 'P 2yb'
_symmetry_space_group_name_H-M 'P 1 21 1'
_atom_sites_solution_hydrogens geom
_atom_sites_solution_primary direct
_atom_sites_solution_secondary difmap
_audit_creation_method SHELXL-97
_cell_angle_alpha 90.00
_cell_angle_beta 91.496(9)
_cell_angle_gamma 90.00
_cell_formula_units_Z 4
_cell_length_a 6.597(3)
_cell_length_b 17.427(7)
_cell_length_c 15.433(6)
_cell_measurement_reflns_used 618
_cell_measurement_temperature 293(2)
_cell_measurement_theta_max 18.9
_cell_measurement_theta_min 2.7
_cell_volume 1773.7(13)
_computing_cell_refinement 'SAINT (Siemens, 1996)'
_computing_data_collection 'SMART (Siemens, 1996)'
_computing_data_reduction SAINT
_computing_molecular_graphics SHELXTL
_computing_publication_material
;
SHELXTL, PARST (Nardelli, 1995) and PLATON (Spek, 2003)
;
_computing_structure_refinement SHELXTL
_computing_structure_solution 'SHELXTL (Sheldrick, 1997)'
_diffrn_ambient_temperature 293(2)
_diffrn_detector_area_resol_mean 8.33
_diffrn_measured_fraction_theta_full 0.989
_diffrn_measured_fraction_theta_max 0.989
_diffrn_measurement_device_type
;
Siemens SMART 1000 CCD area-detector
;
_diffrn_measurement_method \w
_diffrn_radiation_monochromator graphite
_diffrn_radiation_source 'fine-focus sealed tube'
_diffrn_radiation_type MoK\a
_diffrn_radiation_wavelength 0.71073
_diffrn_reflns_av_R_equivalents 0.0891
_diffrn_reflns_av_sigmaI/netI 0.1147
_diffrn_reflns_limit_h_max 7
_diffrn_reflns_limit_h_min -8
_diffrn_reflns_limit_k_max 21
_diffrn_reflns_limit_k_min -21
_diffrn_reflns_limit_l_max 9
_diffrn_reflns_limit_l_min -19
_diffrn_reflns_number 10019
_diffrn_reflns_theta_full 26.12
_diffrn_reflns_theta_max 26.12
_diffrn_reflns_theta_min 1.32
_diffrn_standards_number 0
_exptl_absorpt_coefficient_mu 0.102
_exptl_absorpt_correction_T_max 0.9949
_exptl_absorpt_correction_T_min 0.9544
_exptl_absorpt_correction_type multi-scan
_exptl_absorpt_process_details '(SADABS; Sheldrick, 1996)'
_exptl_crystal_colour colourless
_exptl_crystal_density_diffrn 1.350
_exptl_crystal_density_method 'not measured'
_exptl_crystal_description Needle
_exptl_crystal_F_000 760
_exptl_crystal_size_max 0.46
_exptl_crystal_size_mid 0.06
_exptl_crystal_size_min 0.05
_refine_diff_density_max 0.187
_refine_diff_density_min -0.187
_refine_ls_extinction_method none
_refine_ls_goodness_of_fit_ref 0.991
_refine_ls_hydrogen_treatment constr
_refine_ls_matrix_type full
_refine_ls_number_parameters 469
_refine_ls_number_reflns 3611
_refine_ls_number_restraints 1
_refine_ls_restrained_S_all 0.991
_refine_ls_R_factor_all 0.1481
_refine_ls_R_factor_gt 0.0642
_refine_ls_shift/su_max 0.001
_refine_ls_shift/su_mean 0.000
_refine_ls_structure_factor_coef Fsqd
_refine_ls_weighting_details 'calc w=1/[\s^2^(Fo^2^)+(0.028P)^2^] where P=(Fo^2^+2Fc^2^)/3'
_refine_ls_weighting_scheme calc
_refine_ls_wR_factor_gt 0.0876
_refine_ls_wR_factor_ref 0.1095
_reflns_number_gt 1861
_reflns_number_total 3611
_reflns_threshold_expression I>2\s(I)
_cod_data_source_file ci2108.cif
_cod_data_source_block I
_cod_original_sg_symbol_H-M 'P 21'
_cod_database_code 2209804
_cod_database_fobs_code 2209804

loop_
_symmetry_equiv_pos_as_xyz
'x, y, z'
'-x, y+1/2, -z'

loop_
_atom_site_type_symbol
_atom_site_label
_atom_site_fract_x
_atom_site_fract_y
_atom_site_fract_z
_atom_site_U_iso_or_equiv
_atom_site_adp_type
_atom_site_calc_flag
_atom_site_refinement_flags
_atom_site_occupancy
O O1 0.0963(6) 0.5206(2) 0.3587(3) 0.0499(13) Uani d . 1
O O2 -0.0475(6) 0.7127(3) 0.3808(3) 0.0480(13) Uani d . 1
O O3 0.7043(6) 0.4066(3) 0.4727(3) 0.0613(14) Uani d . 1
O O4 0.4993(6) 0.7093(2) 0.5196(3) 0.0479(13) Uani d . 1
O O5 -0.4385(6) 0.5239(3) 0.2147(3) 0.0522(13) Uani d . 1
O O6 -0.6562(7) 0.8249(3) 0.2676(3) 0.0607(14) Uani d . 1
N N1 0.2550(7) 0.6197(3) 0.4299(3) 0.0383(15) Uani d . 1
H H1A 0.2383 0.6675 0.4412 0.046 Uiso calc R 1
N N2 -0.2047(7) 0.6132(3) 0.3089(3) 0.0358(14) Uani d . 1
H H2A -0.1872 0.5654 0.2975 0.043 Uiso calc R 1
C C1 0.4891(10) 0.5103(4) 0.4519(4) 0.0420(18) Uani d . 1
H H1 0.4076 0.4786 0.4172 0.050 Uiso calc R 1
C C2 0.6620(11) 0.4825(4) 0.4898(5) 0.046(2) Uani d . 1
C C3 0.7906(10) 0.5291(4) 0.5394(5) 0.051(2) Uani d . 1
H H3 0.9087 0.5093 0.5649 0.061 Uiso calc R 1
C C4 0.7396(9) 0.6061(4) 0.5503(4) 0.0422(19) Uani d . 1
H H4 0.8248 0.6381 0.5828 0.051 Uiso calc R 1
C C5 0.5655(10) 0.6348(4) 0.5134(4) 0.0410(18) Uani d . 1
C C6 0.4349(9) 0.5859(4) 0.4651(4) 0.0316(16) Uani d . 1
C C7 0.1100(8) 0.5873(4) 0.3820(4) 0.0316(16) Uani d . 1
C C8 -0.0567(10) 0.6464(4) 0.3568(4) 0.0391(17) Uani d . 1
C C9 -0.3855(9) 0.6459(4) 0.2745(4) 0.0356(17) Uani d . 1
C C10 -0.5117(9) 0.5978(4) 0.2246(4) 0.0341(16) Uani d . 1
C C11 -0.6871(10) 0.6262(4) 0.1893(4) 0.045(2) Uani d . 1
H H11 -0.7714 0.5940 0.1565 0.053 Uiso calc R 1
C C12 -0.7430(10) 0.7022(4) 0.2014(4) 0.0446(19) Uani d . 1
H H12 -0.8623 0.7212 0.1762 0.054 Uiso calc R 1
C C13 -0.6196(10) 0.7486(4) 0.2511(5) 0.0408(18) Uani d . 1
C C14 -0.4390(8) 0.7218(4) 0.2882(4) 0.0378(18) Uani d . 1
H H14 -0.3559 0.7541 0.3214 0.045 Uiso calc R 1
C C15 0.8739(12) 0.3721(4) 0.5163(5) 0.083(3) Uani d . 1
H H15A 0.8737 0.3179 0.5052 0.125 Uiso calc R 1
H H15B 0.8657 0.3809 0.5775 0.125 Uiso calc R 1
H H15C 0.9968 0.3943 0.4956 0.125 Uiso calc R 1
C C16 0.6344(11) 0.7639(4) 0.5571(6) 0.073(3) Uani d . 1
H H16A 0.5730 0.8138 0.5547 0.109 Uiso calc R 1
H H16B 0.7579 0.7645 0.5255 0.109 Uiso calc R 1
H H16C 0.6638 0.7503 0.6163 0.109 Uiso calc R 1
C C17 -0.5735(12) 0.4696(4) 0.1749(6) 0.087(3) Uani d . 1
H H17A -0.5130 0.4195 0.1770 0.131 Uiso calc R 1
H H17B -0.5997 0.4839 0.1156 0.131 Uiso calc R 1
H H17C -0.6987 0.4689 0.2052 0.131 Uiso calc R 1
C C18 -0.8358(10) 0.8574(4) 0.2288(5) 0.081(3) Uani d . 1
H H18A -0.8415 0.9111 0.2420 0.122 Uiso calc R 1
H H18B -0.9528 0.8322 0.2512 0.122 Uiso calc R 1
H H18C -0.8337 0.8506 0.1671 0.122 Uiso calc R 1
O O7 0.4509(6) 0.0885(3) 0.1340(3) 0.0485(13) Uani d . 1
O O8 0.5941(6) 0.2808(2) 0.1082(3) 0.0472(13) Uani d . 1
O O9 -0.1468(7) 0.0002(2) 0.2712(3) 0.0568(14) Uani d . 1
O O10 0.0723(7) 0.3042(2) 0.2465(3) 0.0536(13) Uani d . 1
O O11 0.9768(6) 0.0643(2) -0.0009(3) 0.0495(13) Uani d . 1
O O12 1.1908(7) 0.3674(3) -0.0315(3) 0.0675(16) Uani d . 1
N N3 0.3008(7) 0.1994(3) 0.1788(3) 0.0376(14) Uani d . 1
H H3A 0.3181 0.2483 0.1782 0.045 Uiso calc R 1
N N4 0.7457(7) 0.1697(3) 0.0631(3) 0.0383(14) Uani d . 1
H H4A 0.7269 0.1208 0.0631 0.046 Uiso calc R 1
C C19 0.0684(9) 0.0978(4) 0.2276(4) 0.0400(18) Uani d . 1
H H19 0.1481 0.0599 0.2032 0.048 Uiso calc R 1
C C20 -0.1059(9) 0.0778(4) 0.2706(5) 0.0397(18) Uani d . 1
C C21 -0.2227(10) 0.1345(4) 0.3064(4) 0.0431(18) Uani d . 1
H H21 -0.3405 0.1218 0.3349 0.052 Uiso calc R 1
C C22 -0.1643(9) 0.2100(4) 0.3000(5) 0.0439(19) Uani d . 1
H H22 -0.2427 0.2479 0.3253 0.053 Uiso calc R 1
C C23 0.0061(9) 0.2307(4) 0.2573(4) 0.0399(18) Uani d . 1
C C24 0.1232(9) 0.1735(4) 0.2213(4) 0.0331(16) Uani d . 1
C C25 0.4431(9) 0.1587(4) 0.1401(4) 0.0357(18) Uani d . 1
C C26 0.6028(9) 0.2107(4) 0.1025(5) 0.0392(18) Uani d . 1
C C27 0.9218(8) 0.1945(4) 0.0217(4) 0.0345(17) Uani d . 1
C C28 1.0439(10) 0.1386(4) -0.0120(4) 0.0361(17) Uani d . 1
C C29 1.2167(10) 0.1579(4) -0.0537(4) 0.048(2) Uani d . 1
H H29 1.2984 0.1196 -0.0761 0.057 Uiso calc R 1
C C30 1.2709(10) 0.2350(4) -0.0627(5) 0.0438(19) Uani d . 1
H H30 1.3866 0.2483 -0.0924 0.053 Uiso calc R 1
C C31 1.1550(10) 0.2897(4) -0.0282(5) 0.0458(19) Uani d . 1
C C32 0.9742(10) 0.2716(4) 0.0137(4) 0.0431(18) Uani d . 1
H H32 0.8919 0.3100 0.0354 0.052 Uiso calc R 1
C C33 -0.3286(11) -0.0235(4) 0.3114(5) 0.070(3) Uani d . 1
H H33A -0.3340 -0.0786 0.3130 0.105 Uiso calc R 1
H H33B -0.4436 -0.0043 0.2788 0.105 Uiso calc R 1
H H33C -0.3305 -0.0037 0.3694 0.105 Uiso calc R 1
C C34 -0.0659(11) 0.3657(4) 0.2633(6) 0.079(3) Uani d . 1
H H34A 0.0013 0.4140 0.2551 0.119 Uiso calc R 1
H H34B -0.1104 0.3622 0.3219 0.119 Uiso calc R 1
H H34C -0.1809 0.3622 0.2241 0.119 Uiso calc R 1
C C35 1.1113(11) 0.0038(4) -0.0232(6) 0.076(3) Uani d . 1
H H35A 1.0502 -0.0447 -0.0103 0.114 Uiso calc R 1
H H35B 1.2362 0.0090 0.0096 0.114 Uiso calc R 1
H H35C 1.1382 0.0064 -0.0840 0.114 Uiso calc R 1
C C36 1.3657(12) 0.3916(5) -0.0769(5) 0.080(3) Uani d . 1
H H36A 1.3718 0.4466 -0.0775 0.120 Uiso calc R 1
H H36B 1.3573 0.3728 -0.1354 0.120 Uiso calc R 1
H H36C 1.4855 0.3715 -0.0485 0.120 Uiso calc R 1

loop_
_atom_site_aniso_label
_atom_site_aniso_U_11
_atom_site_aniso_U_22
_atom_site_aniso_U_33
_atom_site_aniso_U_12
_atom_site_aniso_U_13
_atom_site_aniso_U_23
O1 0.039(3) 0.043(3) 0.068(4) 0.001(2) -0.014(3) -0.013(3)
O2 0.041(3) 0.048(3) 0.054(4) 0.006(2) -0.008(2) -0.010(3)
O3 0.054(3) 0.053(3) 0.076(4) 0.013(3) -0.018(3) 0.009(3)
O4 0.042(3) 0.046(3) 0.056(3) 0.000(2) -0.007(2) -0.013(3)
O5 0.040(3) 0.049(3) 0.067(4) -0.003(2) -0.001(3) -0.017(3)
O6 0.061(3) 0.045(3) 0.075(4) 0.015(3) -0.008(3) 0.001(3)
N1 0.033(3) 0.037(3) 0.045(4) 0.007(3) -0.006(3) -0.007(3)
N2 0.033(3) 0.038(3) 0.037(4) -0.001(2) -0.003(3) -0.002(3)
C1 0.041(4) 0.040(4) 0.044(5) -0.005(3) -0.004(4) 0.008(4)
C2 0.058(5) 0.036(4) 0.046(5) -0.002(4) 0.001(4) 0.009(4)
C3 0.042(4) 0.055(5) 0.055(6) 0.001(4) -0.015(4) 0.000(4)
C4 0.030(4) 0.057(5) 0.039(5) -0.003(3) -0.007(4) -0.002(4)
C5 0.047(4) 0.047(5) 0.029(4) -0.002(4) -0.004(4) -0.020(4)
C6 0.037(4) 0.038(4) 0.019(4) 0.000(3) 0.000(3) 0.008(3)
C7 0.026(4) 0.032(4) 0.038(4) 0.002(3) 0.000(3) 0.000(4)
C8 0.038(4) 0.050(5) 0.029(4) -0.006(4) 0.001(3) -0.003(4)
C9 0.027(4) 0.045(4) 0.035(5) 0.006(3) 0.003(3) 0.002(4)
C10 0.026(4) 0.047(4) 0.029(4) 0.004(3) 0.004(3) 0.001(4)
C11 0.046(5) 0.052(5) 0.035(5) -0.004(4) -0.004(4) 0.004(4)
C12 0.034(4) 0.061(5) 0.038(5) 0.017(4) 0.000(4) 0.009(4)
C13 0.040(4) 0.045(5) 0.037(5) 0.005(4) 0.002(4) -0.004(4)
C14 0.026(3) 0.045(4) 0.042(5) -0.004(3) -0.003(3) 0.001(4)
C15 0.105(7) 0.060(6) 0.083(7) 0.040(5) -0.030(6) 0.004(5)
C16 0.049(5) 0.056(5) 0.113(8) -0.003(4) -0.013(5) -0.029(5)
C17 0.074(6) 0.046(5) 0.141(9) -0.007(5) -0.018(6) -0.022(6)
C18 0.060(5) 0.081(6) 0.102(8) 0.032(5) -0.014(5) 0.007(6)
O7 0.040(3) 0.040(3) 0.066(4) 0.003(2) 0.012(3) -0.001(3)
O8 0.038(3) 0.046(3) 0.058(4) -0.003(2) 0.007(2) -0.002(3)
O9 0.053(3) 0.046(3) 0.072(4) -0.003(3) 0.022(3) 0.009(3)
O10 0.051(3) 0.040(3) 0.071(4) 0.000(2) 0.013(3) -0.006(3)
O11 0.038(3) 0.040(3) 0.071(4) 0.000(2) 0.015(3) -0.008(3)
O12 0.064(4) 0.046(3) 0.093(4) -0.003(3) 0.029(3) 0.013(3)
N3 0.028(3) 0.040(3) 0.045(4) 0.007(3) 0.003(3) -0.002(3)
N4 0.034(3) 0.034(3) 0.047(4) -0.003(3) 0.010(3) 0.000(3)
C19 0.035(4) 0.040(4) 0.045(5) 0.004(3) 0.001(4) -0.004(4)
C20 0.033(4) 0.045(5) 0.042(5) -0.003(4) 0.008(4) 0.008(4)
C21 0.037(4) 0.058(5) 0.034(5) 0.002(4) 0.005(3) 0.004(4)
C22 0.038(4) 0.044(5) 0.049(5) 0.001(4) 0.005(4) -0.009(4)
C23 0.031(4) 0.047(5) 0.042(5) -0.005(3) 0.006(3) 0.010(4)
C24 0.030(4) 0.046(4) 0.023(4) 0.006(3) 0.009(3) -0.004(3)
C25 0.032(4) 0.040(5) 0.034(5) 0.001(3) 0.002(3) 0.006(4)
C26 0.031(4) 0.042(5) 0.044(5) 0.000(4) -0.003(3) -0.005(4)
C27 0.022(3) 0.050(5) 0.032(4) 0.006(3) -0.003(3) -0.001(4)
C28 0.033(4) 0.047(5) 0.029(4) 0.006(4) 0.001(3) 0.000(4)
C29 0.048(5) 0.051(5) 0.044(5) 0.004(4) 0.010(4) -0.005(4)
C30 0.035(4) 0.052(5) 0.045(5) -0.004(4) 0.016(4) -0.005(4)
C31 0.048(5) 0.042(5) 0.048(5) -0.012(4) 0.009(4) -0.003(4)
C32 0.037(4) 0.048(5) 0.045(5) 0.005(3) 0.010(4) 0.003(4)
C33 0.069(6) 0.061(5) 0.082(7) -0.022(4) 0.022(5) -0.003(5)
C34 0.068(6) 0.053(5) 0.117(8) 0.006(5) 0.028(6) -0.023(6)
C35 0.075(6) 0.035(5) 0.119(8) 0.001(4) 0.028(6) -0.026(5)
C36 0.075(6) 0.079(6) 0.088(7) -0.031(5) 0.037(5) 0.013(5)

loop_
_atom_type_symbol
_atom_type_description
_atom_type_scat_dispersion_real
_atom_type_scat_dispersion_imag
_atom_type_scat_source
C C 0.0033 0.0000 'International Tables Vol C Tables 4.2.6.8 and 6.1.1.4'
H H 0.0000 0.0000 'International Tables Vol C Tables 4.2.6.8 and 6.1.1.4'
N N 0.0061 0.0000 'International Tables Vol C Tables 4.2.6.8 and 6.1.1.4'
O O 0.0106 0.0000 'International Tables Vol C Tables 4.2.6.8 and 6.1.1.4'

loop_
_geom_angle_atom_site_label_1
_geom_angle_atom_site_label_2
_geom_angle_atom_site_label_3
_geom_angle
C2 O3 C15 118.4(6)
C5 O4 C16 117.7(5)
C10 O5 C17 116.6(5)
C13 O6 C18 116.9(6)
C7 N1 C6 128.6(6)
C7 N1 H1A 115.7
C6 N1 H1A 115.7
C8 N2 C9 128.9(6)
C8 N2 H2A 115.5
C9 N2 H2A 115.5
C2 C1 C6 119.6(7)
C2 C1 H1 120.2
C6 C1 H1 120.2
C1 C2 O3 115.6(6)
C1 C2 C3 121.5(6)
O3 C2 C3 122.8(6)
C2 C3 C4 118.9(6)
C2 C3 H3 120.6
C4 C3 H3 120.6
C5 C4 C3 120.4(7)
C5 C4 H4 119.8
C3 C4 H4 119.8
C4 C5 O4 125.7(6)
C4 C5 C6 119.7(6)
O4 C5 C6 114.6(6)
C1 C6 C5 119.8(6)
C1 C6 N1 123.7(6)
C5 C6 N1 116.5(6)
O1 C7 N1 128.2(6)
O1 C7 C8 120.9(5)
N1 C7 C8 110.8(5)
O2 C8 N2 127.5(6)
O2 C8 C7 121.8(6)
N2 C8 C7 110.7(6)
C14 C9 C10 120.4(6)
C14 C9 N2 123.0(6)
C10 C9 N2 116.7(6)
C11 C10 O5 126.2(6)
C11 C10 C9 119.3(6)
O5 C10 C9 114.5(5)
C10 C11 C12 121.3(7)
C10 C11 H11 119.3
C12 C11 H11 119.3
C13 C12 C11 118.9(6)
C13 C12 H12 120.6
C11 C12 H12 120.6
C12 C13 O6 124.8(6)
C12 C13 C14 121.6(6)
O6 C13 C14 113.7(6)
C9 C14 C13 118.5(6)
C9 C14 H14 120.7
C13 C14 H14 120.7
O3 C15 H15A 109.5
O3 C15 H15B 109.5
H15A C15 H15B 109.5
O3 C15 H15C 109.5
H15A C15 H15C 109.5
H15B C15 H15C 109.5
O4 C16 H16A 109.5
O4 C16 H16B 109.5
H16A C16 H16B 109.5
O4 C16 H16C 109.5
H16A C16 H16C 109.5
H16B C16 H16C 109.5
O5 C17 H17A 109.5
O5 C17 H17B 109.5
H17A C17 H17B 109.5
O5 C17 H17C 109.5
H17A C17 H17C 109.5
H17B C17 H17C 109.5
O6 C18 H18A 109.5
O6 C18 H18B 109.5
H18A C18 H18B 109.5
O6 C18 H18C 109.5
H18A C18 H18C 109.5
H18B C18 H18C 109.5
C20 O9 C33 117.0(5)
C23 O10 C34 118.2(5)
C28 O11 C35 117.4(5)
C31 O12 C36 116.7(6)
C25 N3 C24 129.3(5)
C25 N3 H3A 115.3
C24 N3 H3A 115.3
C26 N4 C27 129.8(6)
C26 N4 H4A 115.1
C27 N4 H4A 115.1
C24 C19 C20 120.0(6)
C24 C19 H19 120.0
C20 C19 H19 120.0
O9 C20 C21 126.1(6)
O9 C20 C19 114.5(6)
C21 C20 C19 119.4(6)
C22 C21 C20 119.8(7)
C22 C21 H21 120.1
C20 C21 H21 120.1
C23 C22 C21 121.5(7)
C23 C22 H22 119.2
C21 C22 H22 119.2
C22 C23 O10 125.2(6)
C22 C23 C24 118.6(6)
O10 C23 C24 116.2(6)
C19 C24 C23 120.8(6)
C19 C24 N3 123.8(6)
C23 C24 N3 115.4(6)
O7 C25 N3 126.6(6)
O7 C25 C26 122.4(6)
N3 C25 C26 111.0(5)
O8 C26 N4 126.8(6)
O8 C26 C25 122.2(6)
N4 C26 C25 111.0(5)
C28 C27 C32 120.0(6)
C28 C27 N4 116.9(6)
C32 C27 N4 123.1(6)
C29 C28 C27 120.6(7)
C29 C28 O11 124.3(6)
C27 C28 O11 115.1(6)
C28 C29 C30 120.1(7)
C28 C29 H29 119.9
C30 C29 H29 119.9
C31 C30 C29 119.6(7)
C31 C30 H30 120.2
C29 C30 H30 120.2
C30 C31 O12 125.8(6)
C30 C31 C32 121.4(6)
O12 C31 C32 112.8(6)
C27 C32 C31 118.2(6)
C27 C32 H32 120.9
C31 C32 H32 120.9
O9 C33 H33A 109.5
O9 C33 H33B 109.5
H33A C33 H33B 109.5
O9 C33 H33C 109.5
H33A C33 H33C 109.5
H33B C33 H33C 109.5
O10 C34 H34A 109.5
O10 C34 H34B 109.5
H34A C34 H34B 109.5
O10 C34 H34C 109.5
H34A C34 H34C 109.5
H34B C34 H34C 109.5
O11 C35 H35A 109.5
O11 C35 H35B 109.5
H35A C35 H35B 109.5
O11 C35 H35C 109.5
H35A C35 H35C 109.5
H35B C35 H35C 109.5
O12 C36 H36A 109.5
O12 C36 H36B 109.5
H36A C36 H36B 109.5
O12 C36 H36C 109.5
H36A C36 H36C 109.5
H36B C36 H36C 109.5

loop_
_geom_bond_atom_site_label_1
_geom_bond_atom_site_label_2
_geom_bond_distance
O1 C7 1.219(7)
O2 C8 1.213(7)
O3 C2 1.379(7)
O3 C15 1.423(7)
O4 C5 1.374(7)
O4 C16 1.417(7)
O5 C10 1.385(7)
O5 C17 1.427(7)
O6 C13 1.376(7)
O6 C18 1.431(7)
N1 C7 1.320(7)
N1 C6 1.420(7)
N1 H1A 0.86
N2 C8 1.341(7)
N2 C9 1.412(7)
N2 H2A 0.86
C1 C2 1.358(8)
C1 C6 1.383(8)
C1 H1 0.93
C2 C3 1.390(8)
C3 C4 1.395(9)
C3 H3 0.93
C4 C5 1.363(9)
C4 H4 0.93
C5 C6 1.411(8)
C7 C8 1.549(7)
C9 C14 1.386(8)
C9 C10 1.400(8)
C10 C11 1.359(8)
C11 C12 1.389(8)
C11 H11 0.93
C12 C13 1.369(8)
C12 H12 0.93
C13 C14 1.389(8)
C14 H14 0.93
C15 H15A 0.96
C15 H15B 0.96
C15 H15C 0.96
C16 H16A 0.96
C16 H16B 0.96
C16 H16C 0.96
C17 H17A 0.96
C17 H17B 0.96
C17 H17C 0.96
C18 H18A 0.96
C18 H18B 0.96
C18 H18C 0.96
O7 C25 1.227(7)
O8 C26 1.227(7)
O9 C20 1.379(7)
O9 C33 1.426(7)
O10 C23 1.365(7)
O10 C34 1.435(7)
O11 C28 1.382(7)
O11 C35 1.426(7)
O12 C31 1.375(7)
O12 C36 1.429(8)
N3 C25 1.330(7)
N3 C24 1.430(8)
N3 H3A 0.86
N4 C26 1.341(8)
N4 C27 1.408(7)
N4 H4A 0.86
C19 C24 1.373(8)
C19 C20 1.386(8)
C19 H19 0.93
C20 C21 1.378(9)
C21 C22 1.375(8)
C21 H21 0.93
C22 C23 1.366(8)
C22 H22 0.93
C23 C24 1.387(8)
C25 C26 1.517(8)
C27 C28 1.375(8)
C27 C32 1.393(8)
C28 C29 1.365(8)
C29 C30 1.399(8)
C29 H29 0.93
C30 C31 1.342(8)
C30 H30 0.93
C31 C32 1.407(9)
C32 H32 0.93
C33 H33A 0.96
C33 H33B 0.96
C33 H33C 0.96
C34 H34A 0.96
C34 H34B 0.96
C34 H34C 0.96
C35 H35A 0.96
C35 H35B 0.96
C35 H35C 0.96
C36 H36A 0.96
C36 H36B 0.96
C36 H36C 0.96

loop_
_geom_hbond_atom_site_label_D
_geom_hbond_atom_site_label_H
_geom_hbond_atom_site_label_A
_geom_hbond_site_symmetry_A
_geom_hbond_distance_DH
_geom_hbond_distance_HA
_geom_hbond_distance_DA
_geom_hbond_angle_DHA
_geom_hbond_publ_flag
N1 H1A O2 1_555 0.86 2.23 2.665(7) 112 yes
N1 H1A O4 1_555 0.86 2.20 2.615(6) 109 yes
N2 H2A O1 1_555 0.86 2.22 2.657(6) 112 yes
N2 H2A O5 1_555 0.86 2.19 2.607(6) 110 yes
N3 H3A O8 1_555 0.86 2.21 2.656(6) 112 yes
N3 H3A O10 1_555 0.86 2.19 2.604(7) 110 yes
N4 H4A O7 1_555 0.86 2.22 2.663(6) 112 yes
N4 H4A O11 1_555 0.86 2.18 2.599(6) 110 yes
C1 H1 O1 1_555 0.93 2.34 2.936(7) 122 yes
C14 H14 O2 1_555 0.93 2.32 2.923(7) 122 yes
C16 H16A O3 2_656 0.96 2.47 3.367(8) 155 yes
C18 H18A O9 1_465 0.96 2.60 3.302(8) 131 yes
C19 H19 O7 1_555 0.93 2.34 2.945(7) 122 yes
C32 H32 O8 1_555 0.93 2.34 2.938(7) 121 yes
C34 H34A O1 1_555 0.96 2.52 3.243(8) 132 yes
C35 H35A O12 2_745 0.96 2.31 3.228(8) 160 yes
C4 H4 Cg1 2_656 0.93 2.77 3.572 145 yes
C12 H12 Cg2 2_555 0.93 2.83 3.603 141 yes

loop_
_geom_torsion_atom_site_label_1
_geom_torsion_atom_site_label_2
_geom_torsion_atom_site_label_3
_geom_torsion_atom_site_label_4
_geom_torsion
C6 C1 C2 O3 -179.7(6)
C6 C1 C2 C3 -2.4(11)
C15 O3 C2 C1 -174.8(7)
C15 O3 C2 C3 7.9(10)
C1 C2 C3 C4 0.2(11)
O3 C2 C3 C4 177.3(6)
C2 C3 C4 C5 0.6(11)
C3 C4 C5 O4 179.9(7)
C3 C4 C5 C6 0.9(11)
C16 O4 C5 C4 9.2(11)
C16 O4 C5 C6 -171.8(6)
C2 C1 C6 C5 3.8(10)
C2 C1 C6 N1 -178.5(6)
C4 C5 C6 C1 -3.1(10)
O4 C5 C6 C1 177.7(6)
C4 C5 C6 N1 179.0(6)
O4 C5 C6 N1 -0.1(9)
C7 N1 C6 C1 1.5(10)
C7 N1 C6 C5 179.2(6)
C6 N1 C7 O1 1.7(11)
C6 N1 C7 C8 -179.2(6)
C9 N2 C8 O2 -0.2(12)
C9 N2 C8 C7 178.4(5)
O1 C7 C8 O2 178.6(7)
N1 C7 C8 O2 -0.7(9)
O1 C7 C8 N2 -0.1(8)
N1 C7 C8 N2 -179.4(6)
C8 N2 C9 C14 -1.2(11)
C8 N2 C9 C10 178.5(6)
C17 O5 C10 C11 -10.0(10)
C17 O5 C10 C9 171.5(6)
C14 C9 C10 C11 0.2(10)
N2 C9 C10 C11 -179.6(6)
C14 C9 C10 O5 178.8(6)
N2 C9 C10 O5 -0.9(8)
O5 C10 C11 C12 -178.0(6)
C9 C10 C11 C12 0.5(10)
C10 C11 C12 C13 -1.1(11)
C11 C12 C13 O6 179.5(6)
C11 C12 C13 C14 1.1(11)
C18 O6 C13 C12 -0.7(10)
C18 O6 C13 C14 177.7(6)
C10 C9 C14 C13 -0.1(10)
N2 C9 C14 C13 179.6(6)
C12 C13 C14 C9 -0.5(10)
O6 C13 C14 C9 -179.1(6)
C33 O9 C20 C21 1.2(10)
C33 O9 C20 C19 -177.5(6)
C24 C19 C20 O9 178.9(6)
C24 C19 C20 C21 0.0(10)
O9 C20 C21 C22 -179.3(7)
C19 C20 C21 C22 -0.6(10)
C20 C21 C22 C23 1.2(11)
C21 C22 C23 O10 178.6(6)
C21 C22 C23 C24 -1.1(10)
C34 O10 C23 C22 -14.7(10)
C34 O10 C23 C24 165.0(6)
C20 C19 C24 C23 0.0(10)
C20 C19 C24 N3 179.6(6)
C22 C23 C24 C19 0.5(10)
O10 C23 C24 C19 -179.2(5)
C22 C23 C24 N3 -179.1(6)
O10 C23 C24 N3 1.1(9)
C25 N3 C24 C19 -1.0(11)
C25 N3 C24 C23 178.6(6)
C24 N3 C25 O7 -1.0(12)
C24 N3 C25 C26 179.2(6)
C27 N4 C26 O8 2.4(12)
C27 N4 C26 C25 -178.4(6)
O7 C25 C26 O8 179.6(6)
N3 C25 C26 O8 -0.5(9)
O7 C25 C26 N4 0.4(9)
N3 C25 C26 N4 -179.7(6)
C26 N4 C27 C28 178.8(6)
C26 N4 C27 C32 -1.6(11)
C32 C27 C28 C29 -0.1(9)
N4 C27 C28 C29 179.5(6)
C32 C27 C28 O11 -179.5(5)
N4 C27 C28 O11 0.1(8)
C35 O11 C28 C29 9.5(9)
C35 O11 C28 C27 -171.1(6)
C27 C28 C29 C30 -0.2(10)
O11 C28 C29 C30 179.2(6)
C28 C29 C30 C31 1.7(11)
C29 C30 C31 O12 179.5(7)
C29 C30 C31 C32 -3.0(11)
C36 O12 C31 C30 1.0(11)
C36 O12 C31 C32 -176.8(6)
C28 C27 C32 C31 -1.0(9)
N4 C27 C32 C31 179.4(6)
C30 C31 C32 C27 2.6(10)
O12 C31 C32 C27 -179.5(6)

loop_
_cod_related_entry_id
_cod_related_entry_database
_cod_related_entry_code
1 ChemSpider 2660764
